data_7038050
loop_
_publ_author_name
'Simler, Thomas'
'Frison, Gilles'
'Braunstein, Pierre'
'Danopoulos, Andreas A.'

_publ_section_title
;
 Direct synthesis of doubly deprotonated, dearomatised lutidine PNP Cr and
 Zr pincer complexes based on isolated K and Li ligand transfer reagents.
;
_journal_issue 7
_journal_name_full 'Dalton transactions (Cambridge, England : 2003)'
_journal_page_first 2800
_journal_page_last 2804
_journal_paper_doi 10.1039/c6dt00144k
_journal_volume 45
_journal_year 2016
_chemical_absolute_configuration ad
_chemical_formula_moiety 'C46 H82 Cl2 Cr3 N2 P4'
_chemical_formula_sum 'C46 H82 Cl2 Cr3 N2 P4'
_chemical_formula_weight 1013.91
_chemical_name_systematic
;
 ?
;
_space_group_crystal_system orthorhombic
_space_group_IT_number 19
_space_group_name_Hall 'P 2ac 2ab'
_space_group_name_H-M_alt 'P 21 21 21'
_symmetry_space_group_name_Hall 'P 2ac 2ab'
_symmetry_space_group_name_H-M 'P 21 21 21'
_atom_sites_solution_hydrogens geom
_atom_sites_solution_primary direct
_atom_sites_solution_secondary difmap
_audit_creation_method SHELXL-2013
_audit_update_record
;
2015-09-25 deposited with the CCDC.
2016-01-18 downloaded from the CCDC.
;
_cell_angle_alpha 90
_cell_angle_beta 90
_cell_angle_gamma 90
_cell_formula_units_Z 4
_cell_length_a 17.0266(14)
_cell_length_b 18.1629(15)
_cell_length_c 19.1642(15)
_cell_measurement_reflns_used 4430
_cell_measurement_temperature 173(2)
_cell_measurement_theta_max 26.27
_cell_measurement_theta_min 2.44
_cell_volume 5926.6(8)
_computing_cell_refinement 'Bruker SAINT'
_computing_data_collection 'Bruker APEX2'
_computing_data_reduction 'Bruker SAINT'
_computing_molecular_graphics 'Mercury (Macrae et al., 2008)'
_computing_publication_material 'SHELXL-2013 (Sheldrick, 2013)'
_computing_structure_refinement 'SHELXL-2013 (Sheldrick, 2013)'
_computing_structure_solution 'SHELXS-2013 (Sheldrick, 2013)'
_diffrn_ambient_temperature 173(2)
_diffrn_measured_fraction_theta_full 1.000
_diffrn_measured_fraction_theta_max 0.999
_diffrn_measurement_device_type 'Bruker APEX-II CCD'
_diffrn_measurement_method '\f and \w scans'
_diffrn_radiation_type MoK\a
_diffrn_radiation_wavelength 0.71073
_diffrn_reflns_av_R_equivalents 0.1268
_diffrn_reflns_av_unetI/netI 0.1927
_diffrn_reflns_laue_measured_fraction_full 1.000
_diffrn_reflns_laue_measured_fraction_max 0.999
_diffrn_reflns_limit_h_max 19
_diffrn_reflns_limit_h_min -22
_diffrn_reflns_limit_k_max 23
_diffrn_reflns_limit_k_min -24
_diffrn_reflns_limit_l_max 25
_diffrn_reflns_limit_l_min -19
_diffrn_reflns_number 39878
_diffrn_reflns_point_group_measured_fraction_full 1.000
_diffrn_reflns_point_group_measured_fraction_max 0.997
_diffrn_reflns_theta_full 25.242
_diffrn_reflns_theta_max 28.011
_diffrn_reflns_theta_min 1.545
_diffrn_source 'fine focus sealed tube'
_exptl_absorpt_coefficient_mu 0.766
_exptl_absorpt_correction_T_max 0.7456
_exptl_absorpt_correction_T_min 0.5286
_exptl_absorpt_correction_type multi-scan
_exptl_absorpt_process_details sadabs
_exptl_crystal_colour black
_exptl_crystal_density_diffrn 1.136
_exptl_crystal_description plate
_exptl_crystal_F_000 2152
_exptl_crystal_size_max 0.250
_exptl_crystal_size_mid 0.200
_exptl_crystal_size_min 0.150
_platon_squeeze_details
;
 The residual electron density was assigned to a molecule of the
 pentane solvent [142/4 = 36 e per asymmetric unit; one molecule of
 C5H12 would give 42e].
;
_refine_diff_density_max 0.782
_refine_diff_density_min -0.803
_refine_diff_density_rms 0.091
_refine_ls_abs_structure_details
;
 Flack x determined using 2168 quotients [(I+)-(I-)]/[(I+)+(I-)]
 (Parsons and Flack (2004), Acta Cryst. A60, s61).
;
_refine_ls_abs_structure_Flack 0.002(18)
_refine_ls_extinction_method none
_refine_ls_goodness_of_fit_ref 0.898
_refine_ls_hydrogen_treatment constr
_refine_ls_matrix_type full
_refine_ls_number_parameters 538
_refine_ls_number_reflns 14278
_refine_ls_number_restraints 2
_refine_ls_restrained_S_all 0.898
_refine_ls_R_factor_all 0.1515
_refine_ls_R_factor_gt 0.0731
_refine_ls_shift/su_max 0.000
_refine_ls_shift/su_mean 0.000
_refine_ls_structure_factor_coef Fsqd
_refine_ls_weighting_details 'w=1/[\s^2^(Fo^2^)+(0.0514P)^2^] where P=(Fo^2^+2Fc^2^)/3'
_refine_ls_weighting_scheme calc
_refine_ls_wR_factor_gt 0.1210
_refine_ls_wR_factor_ref 0.1396
_reflns_Friedel_coverage 0.829
_reflns_friedel_fraction_full 1.000
_reflns_friedel_fraction_max 0.995
_reflns_number_gt 7075
_reflns_number_total 14278
_reflns_threshold_expression 'I > 2\s(I)'
_cod_data_source_file c6dt00144k2.cif
_cod_data_source_block pbts150804
_cod_depositor_comments 'Adding full bibliography for 7038049--7038051.cif.'
_cod_database_code 7038050
_shelx_space_group_comment
;
The symmetry employed for this shelxl refinement is uniquely defined
by the following loop, which should always be used as a source of
symmetry information in preference to the above space-group names.
They are only intended as comments.
;
_shelx_estimated_absorpt_t_min 0.831
_shelx_estimated_absorpt_t_max 0.894
_shelxl_version_number 2013-4

loop_
_space_group_symop_operation_xyz
'x, y, z'
'x+1/2, -y+1/2, -z'
'-x, y+1/2, -z+1/2'
'-x+1/2, -y, z+1/2'

loop_
_atom_site_label
_atom_site_type_symbol
_atom_site_fract_x
_atom_site_fract_y
_atom_site_fract_z
_atom_site_U_iso_or_equiv
_atom_site_adp_type
_atom_site_occupancy
_atom_site_site_symmetry_order
_atom_site_calc_flag
_atom_site_refinement_flags_posn
_atom_site_refinement_flags_adp
_atom_site_refinement_flags_occupancy
_atom_site_disorder_assembly
_atom_site_disorder_group
C1 C 0.1558(4) 0.2367(4) 0.7841(4) 0.0228(18) Uani 1 1 d . . . . .
C2 C 0.1761(5) 0.1737(4) 0.8210(4) 0.033(2) Uani 1 1 d . . . . .
H2 H 0.2208 0.1733 0.8507 0.040 Uiso 1 1 calc R U . . .
C3 C 0.1282(5) 0.1095(4) 0.8133(4) 0.029(2) Uani 1 1 d . . . . .
H3 H 0.1428 0.0648 0.8355 0.035 Uiso 1 1 calc R U . . .
C4 C 0.0631(5) 0.1128(4) 0.7750(4) 0.0272(19) Uani 1 1 d . . . . .
H4 H 0.0329 0.0693 0.7686 0.033 Uiso 1 1 calc R U . . .
C5 C 0.0370(5) 0.1803(4) 0.7430(4) 0.0287(19) Uani 1 1 d . . . . .
C6 C 0.2053(5) 0.3008(4) 0.7932(4) 0.0277(19) Uani 1 1 d . . . . .
H6 H 0.2611 0.2844 0.7880 0.033 Uiso 1 1 calc R U . . .
C7 C 0.2114(5) 0.4621(5) 0.7652(5) 0.0405(16) Uani 1 1 d . . . . .
C8 C 0.2161(7) 0.5218(5) 0.7097(6) 0.069(3) Uani 1 1 d . . . . .
H8A H 0.1716 0.5169 0.6777 0.104 Uiso 1 1 calc R U . . .
H8B H 0.2653 0.5166 0.6837 0.104 Uiso 1 1 calc R U . . .
H8C H 0.2145 0.5703 0.7321 0.104 Uiso 1 1 calc R U . . .
C9 C 0.1411(6) 0.4784(5) 0.8128(4) 0.049(3) Uani 1 1 d . . . . .
H9A H 0.1521 0.5224 0.8408 0.074 Uiso 1 1 calc R U . . .
H9B H 0.1320 0.4364 0.8438 0.074 Uiso 1 1 calc R U . . .
H9C H 0.0943 0.4869 0.7842 0.074 Uiso 1 1 calc R U . . .
C10 C 0.2878(5) 0.4606(5) 0.8082(5) 0.055(3) Uani 1 1 d . . . . .
H10A H 0.3326 0.4529 0.7770 0.083 Uiso 1 1 calc R U . . .
H10B H 0.2853 0.4204 0.8422 0.083 Uiso 1 1 calc R U . . .
H10C H 0.2940 0.5075 0.8328 0.083 Uiso 1 1 calc R U . . .
C11 C 0.2510(5) 0.3477(5) 0.6490(4) 0.0405(16) Uani 1 1 d . . . . .
C12 C 0.3386(6) 0.3606(6) 0.6597(5) 0.070(3) Uani 1 1 d . . . . .
H12A H 0.3568 0.3318 0.6998 0.104 Uiso 1 1 calc R U . . .
H12B H 0.3480 0.4130 0.6685 0.104 Uiso 1 1 calc R U . . .
H12C H 0.3672 0.3453 0.6178 0.104 Uiso 1 1 calc R U . . .
C13 C 0.2379(6) 0.2660(5) 0.6344(5) 0.059(3) Uani 1 1 d . . . . .
H13A H 0.2659 0.2520 0.5917 0.088 Uiso 1 1 calc R U . . .
H13B H 0.1817 0.2566 0.6285 0.088 Uiso 1 1 calc R U . . .
H13C H 0.2579 0.2369 0.6736 0.088 Uiso 1 1 calc R U . . .
C14 C 0.2198(6) 0.3892(6) 0.5854(5) 0.063(3) Uani 1 1 d . . . . .
H14A H 0.2297 0.4420 0.5912 0.094 Uiso 1 1 calc R U . . .
H14B H 0.1632 0.3807 0.5810 0.094 Uiso 1 1 calc R U . . .
H14C H 0.2465 0.3716 0.5433 0.094 Uiso 1 1 calc R U . . .
C15 C -0.0334(5) 0.1835(4) 0.7080(4) 0.0287(19) Uani 1 1 d . . . . .
H15 H -0.0630 0.1399 0.7005 0.034 Uiso 1 1 calc R U . . .
C16 C -0.1609(6) 0.2903(5) 0.7257(5) 0.045(2) Uani 1 1 d . . . . .
C17 C -0.2302(6) 0.2429(6) 0.7035(6) 0.072(3) Uani 1 1 d . . . . .
H17A H -0.2154 0.1908 0.7060 0.108 Uiso 1 1 calc R U . . .
H17B H -0.2449 0.2552 0.6554 0.108 Uiso 1 1 calc R U . . .
H17C H -0.2748 0.2522 0.7345 0.108 Uiso 1 1 calc R U . . .
C18 C -0.1823(6) 0.3715(5) 0.7170(5) 0.056(3) Uani 1 1 d . . . . .
H18A H -0.2263 0.3836 0.7479 0.085 Uiso 1 1 calc R U . . .
H18B H -0.1975 0.3808 0.6685 0.085 Uiso 1 1 calc R U . . .
H18C H -0.1369 0.4021 0.7291 0.085 Uiso 1 1 calc R U . . .
C19 C -0.1424(6) 0.2773(6) 0.8016(4) 0.059(3) Uani 1 1 d . . . . .
H19A H -0.1860 0.2951 0.8304 0.088 Uiso 1 1 calc R U . . .
H19B H -0.0943 0.3039 0.8140 0.088 Uiso 1 1 calc R U . . .
H19C H -0.1348 0.2245 0.8097 0.088 Uiso 1 1 calc R U . . .
C20 C -0.0868(5) 0.2574(5) 0.5812(4) 0.039(2) Uani 1 1 d . . . . .
C21 C -0.0042(5) 0.2554(5) 0.5488(5) 0.054(3) Uani 1 1 d . . . . .
H21A H 0.0283 0.2196 0.5740 0.080 Uiso 1 1 calc R U . . .
H21B H 0.0199 0.3043 0.5522 0.080 Uiso 1 1 calc R U . . .
H21C H -0.0080 0.2409 0.4996 0.080 Uiso 1 1 calc R U . . .
C22 C -0.1260(6) 0.1838(5) 0.5644(5) 0.058(3) Uani 1 1 d . . . . .
H22A H -0.1798 0.1839 0.5825 0.086 Uiso 1 1 calc R U . . .
H22B H -0.0962 0.1438 0.5862 0.086 Uiso 1 1 calc R U . . .
H22C H -0.1271 0.1766 0.5137 0.086 Uiso 1 1 calc R U . . .
C23 C -0.1324(6) 0.3216(5) 0.5495(5) 0.055(3) Uani 1 1 d . . . . .
H23A H -0.1316 0.3177 0.4985 0.083 Uiso 1 1 calc R U . . .
H23B H -0.1080 0.3681 0.5637 0.083 Uiso 1 1 calc R U . . .
H23C H -0.1868 0.3203 0.5660 0.083 Uiso 1 1 calc R U . . .
C24 C 0.1328(4) 0.3341(4) 1.0036(4) 0.0227(17) Uani 1 1 d . . . . .
C25 C 0.2077(4) 0.3611(4) 0.9861(4) 0.030(2) Uani 1 1 d . . . . .
H25 H 0.2496 0.3282 0.9760 0.035 Uiso 1 1 calc R U . . .
C26 C 0.2194(5) 0.4382(4) 0.9838(4) 0.034(2) Uani 1 1 d . . . . .
H26 H 0.2705 0.4578 0.9765 0.041 Uiso 1 1 calc R U . . .
C27 C 0.1589(5) 0.4828(4) 0.9917(4) 0.030(2) Uani 1 1 d . . . . .
H27 H 0.1679 0.5345 0.9911 0.037 Uiso 1 1 calc R U . . .
C28 C 0.0794(5) 0.4566(4) 1.0014(4) 0.0287(19) Uani 1 1 d . . . . .
C29 C 0.1215(4) 0.2554(4) 1.0049(4) 0.0273(19) Uani 1 1 d . . . . .
H29 H 0.1652 0.2343 1.0334 0.033 Uiso 1 1 calc R U . . .
C30 C 0.0531(5) 0.2115(5) 1.1390(4) 0.037(2) Uani 1 1 d . . . . .
C31 C -0.0237(5) 0.2020(6) 1.1812(4) 0.061(3) Uani 1 1 d . . . . .
H31A H -0.0517 0.1582 1.1647 0.092 Uiso 1 1 calc R U . . .
H31B H -0.0569 0.2455 1.1748 0.092 Uiso 1 1 calc R U . . .
H31C H -0.0110 0.1963 1.2308 0.092 Uiso 1 1 calc R U . . .
C32 C 0.1084(6) 0.1476(5) 1.1549(5) 0.053(3) Uani 1 1 d . . . . .
H32A H 0.1533 0.1493 1.1230 0.079 Uiso 1 1 calc R U . . .
H32B H 0.0803 0.1010 1.1489 0.079 Uiso 1 1 calc R U . . .
H32C H 0.1271 0.1516 1.2031 0.079 Uiso 1 1 calc R U . . .
C33 C 0.0904(5) 0.2826(5) 1.1648(4) 0.048(3) Uani 1 1 d . . . . .
H33A H 0.0981 0.2797 1.2154 0.072 Uiso 1 1 calc R U . . .
H33B H 0.0558 0.3241 1.1539 0.072 Uiso 1 1 calc R U . . .
H33C H 0.1412 0.2897 1.1418 0.072 Uiso 1 1 calc R U . . .
C34 C 0.0029(5) 0.1378(4) 0.9994(4) 0.0296(19) Uani 1 1 d . . . . .
C35 C -0.0311(5) 0.1632(4) 0.9292(4) 0.035(2) Uani 1 1 d . . . . .
H35A H -0.0466 0.1201 0.9017 0.052 Uiso 1 1 calc R U . . .
H35B H 0.0088 0.1913 0.9036 0.052 Uiso 1 1 calc R U . . .
H35C H -0.0771 0.1944 0.9374 0.052 Uiso 1 1 calc R U . . .
C36 C -0.0620(5) 0.0980(4) 1.0392(5) 0.040(2) Uani 1 1 d . . . . .
H36A H -0.0840 0.0589 1.0098 0.060 Uiso 1 1 calc R U . . .
H36B H -0.1035 0.1330 1.0514 0.060 Uiso 1 1 calc R U . . .
H36C H -0.0403 0.0763 1.0818 0.060 Uiso 1 1 calc R U . . .
C37 C 0.0728(5) 0.0861(4) 0.9875(4) 0.034(2) Uani 1 1 d . . . . .
H37A H 0.0930 0.0691 1.0326 0.050 Uiso 1 1 calc R U . . .
H37B H 0.1143 0.1124 0.9624 0.050 Uiso 1 1 calc R U . . .
H37C H 0.0557 0.0435 0.9599 0.050 Uiso 1 1 calc R U . . .
C38 C 0.0161(4) 0.5046(4) 1.0054(4) 0.030(2) Uani 1 1 d . . . . .
H38 H 0.0247 0.5562 1.0021 0.036 Uiso 1 1 calc R U . . .
C39 C -0.1356(6) 0.5006(6) 0.9386(7) 0.062(3) Uani 1 1 d . . . . .
C40 C -0.1448(7) 0.5812(6) 0.9247(7) 0.088(4) Uani 1 1 d . . . . .
H40A H -0.1808 0.5885 0.8854 0.132 Uiso 1 1 calc R U . . .
H40B H -0.0935 0.6026 0.9134 0.132 Uiso 1 1 calc R U . . .
H40C H -0.1661 0.6054 0.9663 0.132 Uiso 1 1 calc R U . . .
C41 C -0.2104(8) 0.4567(8) 0.9239(9) 0.066(5) Uani 0.7 1 d . . P A 1
H41A H -0.2483 0.4649 0.9616 0.098 Uiso 0.7 1 calc R U P A 1
H41B H -0.1977 0.4041 0.9212 0.098 Uiso 0.7 1 calc R U P A 1
H41C H -0.2332 0.4729 0.8795 0.098 Uiso 0.7 1 calc R U P A 1
C41B C -0.226(2) 0.490(2) 0.972(2) 0.066(5) Uani 0.3 1 d . . P A 2
H41D H -0.2291 0.5139 1.0180 0.098 Uiso 0.3 1 calc R U P A 2
H41E H -0.2376 0.4371 0.9778 0.098 Uiso 0.3 1 calc R U P A 2
H41F H -0.2651 0.5119 0.9409 0.098 Uiso 0.3 1 calc R U P A 2
C42 C -0.0862(10) 0.4709(8) 0.8758(7) 0.127(6) Uani 1 1 d . . . . .
H42A H -0.1144 0.4803 0.8321 0.190 Uiso 1 1 calc R U . . .
H42B H -0.0779 0.4178 0.8813 0.190 Uiso 1 1 calc R U . . .
H42C H -0.0353 0.4960 0.8746 0.190 Uiso 1 1 calc R U . . .
C43 C -0.1167(7) 0.5146(6) 1.0959(7) 0.069(4) Uani 1 1 d D . . . .
C44 C -0.1070(7) 0.5977(5) 1.1002(7) 0.079(4) Uani 1 1 d . . . . .
H44A H -0.1138 0.6136 1.1487 0.119 Uiso 1 1 calc R U . . .
H44B H -0.1467 0.6215 1.0709 0.119 Uiso 1 1 calc R U . . .
H44C H -0.0545 0.6114 1.0839 0.119 Uiso 1 1 calc R U . . .
C45 C -0.0771(11) 0.4748(9) 1.1542(9) 0.093(5) Uani 0.7 1 d D . P B 1
H45A H -0.0215 0.4678 1.1429 0.140 Uiso 0.7 1 calc R U P B 1
H45B H -0.1021 0.4268 1.1610 0.140 Uiso 0.7 1 calc R U P B 1
H45C H -0.0817 0.5038 1.1972 0.140 Uiso 0.7 1 calc R U P B 1
C46 C -0.2051(12) 0.4977(10) 1.1000(10) 0.093(5) Uani 0.7 1 d . . P B 1
H46A H -0.2143 0.4462 1.0871 0.140 Uiso 0.7 1 calc R U P B 1
H46B H -0.2337 0.5300 1.0678 0.140 Uiso 0.7 1 calc R U P B 1
H46C H -0.2238 0.5061 1.1477 0.140 Uiso 0.7 1 calc R U P B 1
C45B C -0.0477(19) 0.502(2) 1.1488(18) 0.093(5) Uani 0.3 1 d D . P B 2
H45D H 0.0025 0.5103 1.1253 0.140 Uiso 0.3 1 calc R U P B 2
H45E H -0.0497 0.4512 1.1663 0.140 Uiso 0.3 1 calc R U P B 2
H45F H -0.0530 0.5362 1.1880 0.140 Uiso 0.3 1 calc R U P B 2
C46B C -0.185(3) 0.488(3) 1.143(2) 0.093(5) Uani 0.3 1 d . . P B 2
H46D H -0.1813 0.5122 1.1891 0.140 Uiso 0.3 1 calc R U P B 2
H46E H -0.1827 0.4348 1.1492 0.140 Uiso 0.3 1 calc R U P B 2
H46F H -0.2356 0.5016 1.1217 0.140 Uiso 0.3 1 calc R U P B 2
N1 N 0.0845(3) 0.2434(3) 0.7489(3) 0.0230(15) Uani 1 1 d . . . . .
N2 N 0.0677(3) 0.3802(3) 1.0076(3) 0.0227(14) Uani 1 1 d . . . . .
P1 P 0.18686(13) 0.37053(11) 0.72703(11) 0.0298(5) Uani 1 1 d . . . . .
P2 P -0.06855(13) 0.26874(12) 0.67717(11) 0.0304(5) Uani 1 1 d . . . . .
P3 P 0.03172(12) 0.22541(11) 1.04377(10) 0.0235(5) Uani 1 1 d . . . . .
P4 P -0.07813(13) 0.47163(12) 1.01642(14) 0.0382(6) Uani 1 1 d . . . . .
Cl1 Cl 0.01419(15) 0.44646(12) 0.64520(12) 0.0518(7) Uani 1 1 d . . . . .
Cl2 Cl -0.16816(13) 0.29431(11) 1.04958(13) 0.0443(6) Uani 1 1 d . . . . .
Cr1 Cr 0.05053(8) 0.33953(7) 0.70127(6) 0.0279(3) Uani 1 1 d . . . . .
Cr2 Cr -0.04323(7) 0.34007(6) 1.02678(6) 0.0267(3) Uani 1 1 d . . . . .
Cr3 Cr 0.16901(8) 0.27601(7) 0.89948(7) 0.0359(4) Uani 1 1 d . . . . .

loop_
_atom_site_aniso_label
_atom_site_aniso_U_11
_atom_site_aniso_U_22
_atom_site_aniso_U_33
_atom_site_aniso_U_23
_atom_site_aniso_U_13
_atom_site_aniso_U_12
C1 0.021(5) 0.028(4) 0.020(4) -0.011(4) 0.003(3) 0.000(4)
C2 0.036(5) 0.038(5) 0.025(4) 0.000(4) -0.004(4) 0.002(4)
C3 0.038(6) 0.021(4) 0.029(5) 0.006(4) -0.006(4) 0.007(4)
C4 0.032(5) 0.016(4) 0.034(5) 0.002(4) 0.001(4) -0.001(4)
C5 0.030(5) 0.038(5) 0.018(4) -0.002(4) 0.004(4) 0.001(4)
C6 0.023(5) 0.027(4) 0.032(5) 0.000(4) 0.000(3) 0.002(4)
C7 0.047(4) 0.035(4) 0.039(4) -0.006(3) 0.006(3) -0.010(3)
C8 0.105(10) 0.030(5) 0.073(8) -0.005(6) -0.015(7) -0.015(6)
C9 0.067(8) 0.039(5) 0.041(6) -0.019(5) -0.020(5) 0.010(5)
C10 0.045(7) 0.044(6) 0.077(8) -0.016(6) -0.011(5) -0.015(5)
C11 0.047(4) 0.035(4) 0.039(4) -0.006(3) 0.006(3) -0.010(3)
C12 0.043(7) 0.104(10) 0.062(7) -0.012(7) 0.020(5) -0.003(6)
C13 0.067(8) 0.061(7) 0.049(6) -0.006(6) 0.028(5) -0.002(6)
C14 0.071(8) 0.078(8) 0.039(6) 0.017(6) 0.024(5) 0.000(6)
C15 0.028(5) 0.026(4) 0.032(5) -0.005(4) -0.011(4) 0.004(4)
C16 0.046(6) 0.051(6) 0.039(5) 0.007(5) -0.004(4) 0.007(5)
C17 0.037(7) 0.090(9) 0.089(8) 0.011(7) 0.012(6) 0.006(6)
C18 0.048(7) 0.060(6) 0.061(7) 0.000(6) 0.004(5) 0.027(5)
C19 0.068(8) 0.066(7) 0.043(6) 0.008(6) 0.015(5) 0.022(6)
C20 0.045(6) 0.039(5) 0.033(5) -0.002(4) -0.009(4) 0.002(5)
C21 0.064(7) 0.066(7) 0.031(5) 0.001(5) 0.008(5) 0.010(6)
C22 0.067(8) 0.055(7) 0.051(7) -0.006(5) -0.014(5) 0.000(6)
C23 0.063(7) 0.059(7) 0.044(6) 0.000(5) -0.009(5) 0.008(6)
C24 0.016(4) 0.024(4) 0.027(4) -0.004(4) 0.004(3) -0.004(4)
C25 0.022(5) 0.028(4) 0.038(5) -0.011(4) 0.010(4) 0.003(4)
C26 0.026(5) 0.028(4) 0.048(6) -0.009(4) 0.008(4) -0.006(4)
C27 0.030(5) 0.020(4) 0.042(5) -0.010(4) -0.002(4) -0.006(4)
C28 0.027(5) 0.031(4) 0.028(5) -0.010(4) 0.004(3) -0.007(4)
C29 0.023(5) 0.028(4) 0.031(5) -0.002(4) -0.002(3) 0.003(3)
C30 0.035(6) 0.041(5) 0.036(5) -0.001(4) -0.010(4) 0.002(4)
C31 0.053(7) 0.105(9) 0.025(5) 0.017(6) 0.005(4) -0.010(6)
C32 0.063(7) 0.060(7) 0.035(6) 0.004(5) -0.014(5) 0.010(6)
C33 0.052(7) 0.055(6) 0.037(5) -0.008(5) -0.011(4) 0.002(5)
C34 0.025(5) 0.021(4) 0.043(5) -0.001(4) -0.001(4) -0.005(4)
C35 0.037(6) 0.033(4) 0.034(5) -0.010(4) -0.010(4) 0.008(4)
C36 0.035(6) 0.036(5) 0.050(6) -0.001(5) 0.001(4) -0.003(4)
C37 0.033(5) 0.027(4) 0.041(5) -0.001(4) -0.001(4) 0.000(4)
C38 0.027(5) 0.018(4) 0.046(5) -0.001(4) 0.006(4) 0.005(4)
C39 0.032(7) 0.046(6) 0.107(10) 0.017(7) -0.018(6) -0.001(5)
C40 0.076(10) 0.051(7) 0.137(12) 0.012(8) -0.021(8) 0.008(7)
C41 0.038(9) 0.060(12) 0.098(15) 0.029(9) -0.028(10) -0.021(8)
C41B 0.038(9) 0.060(12) 0.098(15) 0.029(9) -0.028(10) -0.021(8)
C42 0.180(18) 0.124(13) 0.076(10) -0.001(10) -0.062(11) -0.004(12)
C43 0.056(8) 0.039(6) 0.113(10) 0.005(7) 0.055(7) 0.000(5)
C44 0.079(9) 0.042(6) 0.117(10) -0.032(7) 0.055(7) -0.009(6)
C45 0.124(11) 0.056(7) 0.099(10) -0.016(9) 0.096(10) -0.017(7)
C46 0.124(11) 0.056(7) 0.099(10) -0.016(9) 0.096(10) -0.017(7)
C45B 0.124(11) 0.056(7) 0.099(10) -0.016(9) 0.096(10) -0.017(7)
C46B 0.124(11) 0.056(7) 0.099(10) -0.016(9) 0.096(10) -0.017(7)
N1 0.021(4) 0.019(3) 0.030(4) 0.001(3) -0.005(3) 0.001(3)
N2 0.021(4) 0.020(3) 0.027(4) -0.005(3) 0.002(3) 0.004(3)
P1 0.0344(14) 0.0233(11) 0.0317(13) 0.0013(10) 0.0051(10) -0.0043(10)
P2 0.0311(14) 0.0276(11) 0.0326(13) 0.0004(10) -0.0054(9) 0.0050(10)
P3 0.0243(12) 0.0227(10) 0.0235(11) -0.0022(9) 0.0004(8) 0.0004(9)
P4 0.0248(13) 0.0242(11) 0.0657(18) 0.0030(12) 0.0118(11) 0.0028(10)
Cl1 0.0718(19) 0.0285(11) 0.0550(16) 0.0127(11) -0.0165(13) 0.0063(12)
Cl2 0.0246(13) 0.0298(11) 0.0785(17) -0.0030(12) 0.0146(11) -0.0046(9)
Cr1 0.0339(8) 0.0209(6) 0.0289(7) 0.0018(6) -0.0039(6) 0.0021(6)
Cr2 0.0200(7) 0.0218(6) 0.0381(8) -0.0015(6) 0.0058(6) -0.0007(6)
Cr3 0.0349(9) 0.0349(8) 0.0378(8) -0.0047(7) 0.0024(6) -0.0036(7)

loop_
_atom_type_symbol
_atom_type_description
_atom_type_scat_dispersion_real
_atom_type_scat_dispersion_imag
_atom_type_scat_source
C C 0.0033 0.0016 'International Tables Vol C Tables 4.2.6.8 and 6.1.1.4'
H H 0.0000 0.0000 'International Tables Vol C Tables 4.2.6.8 and 6.1.1.4'
N N 0.0061 0.0033 'International Tables Vol C Tables 4.2.6.8 and 6.1.1.4'
P P 0.1023 0.0942 'International Tables Vol C Tables 4.2.6.8 and 6.1.1.4'
Cl Cl 0.1484 0.1585 'International Tables Vol C Tables 4.2.6.8 and 6.1.1.4'
Cr Cr 0.3209 0.6236 'International Tables Vol C Tables 4.2.6.8 and 6.1.1.4'

loop_
_geom_angle_atom_site_label_1
_geom_angle_atom_site_label_2
_geom_angle_atom_site_label_3
_geom_angle
C2 C1 N1 122.4(7)
C2 C1 C6 117.1(7)
N1 C1 C6 119.7(7)
C2 C1 Cr3 75.2(4)
N1 C1 Cr3 121.1(5)
C6 C1 Cr3 65.4(4)
C1 C2 C3 118.5(7)
C1 C2 Cr3 70.6(4)
C3 C2 Cr3 132.0(6)
C1 C2 H2 120.8
C3 C2 H2 120.8
Cr3 C2 H2 70.8
C4 C3 C2 119.7(7)
C4 C3 H3 120.1
C2 C3 H3 120.1
C3 C4 C5 122.0(7)
C3 C4 H4 119.0
C5 C4 H4 119.0
C15 C5 N1 120.3(7)
C15 C5 C4 120.9(7)
N1 C5 C4 118.8(7)
C1 C6 P1 112.0(5)
C1 C6 Cr3 77.3(4)
P1 C6 Cr3 138.4(4)
C1 C6 H6 107.6
P1 C6 H6 107.6
Cr3 C6 H6 107.6
C8 C7 C9 108.6(8)
C8 C7 C10 110.0(8)
C9 C7 C10 110.1(7)
C8 C7 P1 111.9(6)
C9 C7 P1 103.3(6)
C10 C7 P1 112.6(6)
C7 C8 H8A 109.5
C7 C8 H8B 109.5
H8A C8 H8B 109.5
C7 C8 H8C 109.5
H8A C8 H8C 109.5
H8B C8 H8C 109.5
C7 C9 H9A 109.5
C7 C9 H9B 109.5
H9A C9 H9B 109.5
C7 C9 H9C 109.5
H9A C9 H9C 109.5
H9B C9 H9C 109.5
C7 C10 H10A 109.5
C7 C10 H10B 109.5
H10A C10 H10B 109.5
C7 C10 H10C 109.5
H10A C10 H10C 109.5
H10B C10 H10C 109.5
C12 C11 C13 108.5(8)
C12 C11 C14 111.9(8)
C13 C11 C14 106.5(8)
C12 C11 P1 115.0(6)
C13 C11 P1 105.8(6)
C14 C11 P1 108.6(6)
C11 C12 H12A 109.5
C11 C12 H12B 109.5
H12A C12 H12B 109.5
C11 C12 H12C 109.5
H12A C12 H12C 109.5
H12B C12 H12C 109.5
C11 C13 H13A 109.5
C11 C13 H13B 109.5
H13A C13 H13B 109.5
C11 C13 H13C 109.5
H13A C13 H13C 109.5
H13B C13 H13C 109.5
C11 C14 H14A 109.5
C11 C14 H14B 109.5
H14A C14 H14B 109.5
C11 C14 H14C 109.5
H14A C14 H14C 109.5
H14B C14 H14C 109.5
C5 C15 P2 119.9(6)
C5 C15 H15 120.1
P2 C15 H15 120.1
C19 C16 C17 110.2(8)
C19 C16 C18 107.8(8)
C17 C16 C18 109.3(8)
C19 C16 P2 105.8(6)
C17 C16 P2 113.2(7)
C18 C16 P2 110.4(7)
C16 C17 H17A 109.5
C16 C17 H17B 109.5
H17A C17 H17B 109.5
C16 C17 H17C 109.5
H17A C17 H17C 109.5
H17B C17 H17C 109.5
C16 C18 H18A 109.5
C16 C18 H18B 109.5
H18A C18 H18B 109.5
C16 C18 H18C 109.5
H18A C18 H18C 109.5
H18B C18 H18C 109.5
C16 C19 H19A 109.5
C16 C19 H19B 109.5
H19A C19 H19B 109.5
C16 C19 H19C 109.5
H19A C19 H19C 109.5
H19B C19 H19C 109.5
C23 C20 C22 111.3(7)
C23 C20 C21 108.9(8)
C22 C20 C21 107.0(8)
C23 C20 P2 113.0(6)
C22 C20 P2 112.0(6)
C21 C20 P2 104.2(6)
C20 C21 H21A 109.5
C20 C21 H21B 109.5
H21A C21 H21B 109.5
C20 C21 H21C 109.5
H21A C21 H21C 109.5
H21B C21 H21C 109.5
C20 C22 H22A 109.5
C20 C22 H22B 109.5
H22A C22 H22B 109.5
C20 C22 H22C 109.5
H22A C22 H22C 109.5
H22B C22 H22C 109.5
C20 C23 H23A 109.5
C20 C23 H23B 109.5
H23A C23 H23B 109.5
C20 C23 H23C 109.5
H23A C23 H23C 109.5
H23B C23 H23C 109.5
N2 C24 C25 121.7(7)
N2 C24 C29 119.3(6)
C25 C24 C29 118.0(7)
N2 C24 Cr3 122.0(5)
C25 C24 Cr3 73.4(4)
C29 C24 Cr3 66.6(4)
C24 C25 C26 118.7(7)
C24 C25 Cr3 71.7(4)
C26 C25 Cr3 131.7(6)
C24 C25 H25 120.7
C26 C25 H25 120.7
Cr3 C25 H25 69.9
C27 C26 C25 119.6(8)
C27 C26 H26 120.2
C25 C26 H26 120.2
C26 C27 C28 122.9(7)
C26 C27 H27 118.5
C28 C27 H27 118.5
C38 C28 N2 120.3(7)
C38 C28 C27 121.8(7)
N2 C28 C27 117.9(7)
C24 C29 P3 115.1(6)
C24 C29 Cr3 76.6(4)
P3 C29 Cr3 138.3(4)
C24 C29 H29 107.0
P3 C29 H29 107.0
Cr3 C29 H29 107.0
C33 C30 C32 108.8(7)
C33 C30 C31 106.1(7)
C32 C30 C31 109.4(8)
C33 C30 P3 106.4(6)
C32 C30 P3 114.7(6)
C31 C30 P3 111.1(6)
C30 C31 H31A 109.5
C30 C31 H31B 109.5
H31A C31 H31B 109.5
C30 C31 H31C 109.5
H31A C31 H31C 109.5
H31B C31 H31C 109.5
C30 C32 H32A 109.5
C30 C32 H32B 109.5
H32A C32 H32B 109.5
C30 C32 H32C 109.5
H32A C32 H32C 109.5
H32B C32 H32C 109.5
C30 C33 H33A 109.5
C30 C33 H33B 109.5
H33A C33 H33B 109.5
C30 C33 H33C 109.5
H33A C33 H33C 109.5
H33B C33 H33C 109.5
C36 C34 C37 110.2(6)
C36 C34 C35 107.9(7)
C37 C34 C35 110.2(6)
C36 C34 P3 111.6(6)
C37 C34 P3 112.7(5)
C35 C34 P3 104.0(5)
C34 C35 H35A 109.5
C34 C35 H35B 109.5
H35A C35 H35B 109.5
C34 C35 H35C 109.5
H35A C35 H35C 109.5
H35B C35 H35C 109.5
C34 C36 H36A 109.5
C34 C36 H36B 109.5
H36A C36 H36B 109.5
C34 C36 H36C 109.5
H36A C36 H36C 109.5
H36B C36 H36C 109.5
C34 C37 H37A 109.5
C34 C37 H37B 109.5
H37A C37 H37B 109.5
C34 C37 H37C 109.5
H37A C37 H37C 109.5
H37B C37 H37C 109.5
C28 C38 P4 120.7(6)
C28 C38 H38 119.6
P4 C38 H38 119.6
C40 C39 C41 113.0(10)
C40 C39 C42 104.9(10)
C41 C39 C42 97.3(11)
C40 C39 C41B 94.9(15)
C42 C39 C41B 138.4(18)
C40 C39 P4 118.3(8)
C41 C39 P4 116.0(8)
C42 C39 P4 103.7(7)
C41B C39 P4 98.1(15)
C39 C40 H40A 109.5
C39 C40 H40B 109.5
H40A C40 H40B 109.5
C39 C40 H40C 109.5
H40A C40 H40C 109.5
H40B C40 H40C 109.5
C39 C41 H41A 109.5
C39 C41 H41B 109.5
H41A C41 H41B 109.5
C39 C41 H41C 109.5
H41A C41 H41C 109.5
H41B C41 H41C 109.5
C39 C41B H41D 109.5
C39 C41B H41E 109.5
H41D C41B H41E 109.5
C39 C41B H41F 109.5
H41D C41B H41F 109.5
H41E C41B H41F 109.5
C39 C42 H42A 109.5
C39 C42 H42B 109.5
H42A C42 H42B 109.5
C39 C42 H42C 109.5
H42A C42 H42C 109.5
H42B C42 H42C 109.5
C45 C43 C44 113.0(13)
C45 C43 C46 107.9(12)
C44 C43 C46 107.5(11)
C44 C43 C46B 110.6(18)
C44 C43 C45B 91.7(18)
C46B C43 C45B 98(3)
C45 C43 P4 104.8(8)
C44 C43 P4 115.4(8)
C46 C43 P4 108.0(10)
C46B C43 P4 128.7(19)
C45B C43 P4 101.9(16)
C43 C44 H44A 109.5
C43 C44 H44B 109.5
H44A C44 H44B 109.5
C43 C44 H44C 109.5
H44A C44 H44C 109.5
H44B C44 H44C 109.5
C43 C45 H45A 109.5
C43 C45 H45B 109.5
H45A C45 H45B 109.5
C43 C45 H45C 109.5
H45A C45 H45C 109.5
H45B C45 H45C 109.5
C43 C46 H46A 109.5
C43 C46 H46B 109.5
H46A C46 H46B 109.5
C43 C46 H46C 109.5
H46A C46 H46C 109.5
H46B C46 H46C 109.5
C43 C45B H45D 109.5
C43 C45B H45E 109.5
H45D C45B H45E 109.5
C43 C45B H45F 109.5
H45D C45B H45F 109.5
H45E C45B H45F 109.5
C43 C46B H46D 109.5
C43 C46B H46E 109.5
H46D C46B H46E 109.5
C43 C46B H46F 109.5
H46D C46B H46F 109.5
H46E C46B H46F 109.5
C1 N1 C5 117.8(6)
C1 N1 Cr1 122.4(5)
C5 N1 Cr1 119.7(5)
C24 N2 C28 118.4(6)
C24 N2 Cr2 121.9(5)
C28 N2 Cr2 119.6(5)
C6 P1 C7 108.0(4)
C6 P1 C11 107.3(4)
C7 P1 C11 112.0(4)
C6 P1 Cr1 98.3(3)
C7 P1 Cr1 119.9(3)
C11 P1 Cr1 109.7(3)
C15 P2 C16 107.6(4)
C15 P2 C20 106.8(4)
C16 P2 C20 111.8(4)
C15 P2 Cr1 96.7(3)
C16 P2 Cr1 119.6(3)
C20 P2 Cr1 112.3(3)
C29 P3 C34 107.2(4)
C29 P3 C30 106.3(4)
C34 P3 C30 112.2(4)
C29 P3 Cr2 97.5(3)
C34 P3 Cr2 121.5(3)
C30 P3 Cr2 110.0(3)
C38 P4 C43 106.7(5)
C38 P4 C39 107.0(4)
C43 P4 C39 111.0(6)
C38 P4 Cr2 97.0(3)
C43 P4 Cr2 115.5(4)
C39 P4 Cr2 117.7(4)
N1 Cr1 Cl1 178.5(2)
N1 Cr1 P1 80.69(18)
Cl1 Cr1 P1 98.94(9)
N1 Cr1 P2 82.55(18)
Cl1 Cr1 P2 97.61(9)
P1 Cr1 P2 161.60(9)
N2 Cr2 Cl2 179.38(19)
N2 Cr2 P3 81.22(17)
Cl2 Cr2 P3 98.44(8)
N2 Cr2 P4 82.19(17)
Cl2 Cr2 P4 98.09(9)
P3 Cr2 P4 162.32(9)
C6 Cr3 C29 174.7(3)
C6 Cr3 C1 37.3(3)
C29 Cr3 C1 141.2(3)
C6 Cr3 C24 141.2(3)
C29 Cr3 C24 36.8(3)
C1 Cr3 C24 156.9(3)
C6 Cr3 C25 116.3(3)
C29 Cr3 C25 64.5(3)
C1 Cr3 C25 153.2(3)
C24 Cr3 C25 34.8(2)
C6 Cr3 C2 63.8(3)
C29 Cr3 C2 117.5(3)
C1 Cr3 C2 34.1(2)
C24 Cr3 C2 154.1(3)
C25 Cr3 C2 159.3(3)

loop_
_geom_bond_atom_site_label_1
_geom_bond_atom_site_label_2
_geom_bond_distance
C1 C2 1.389(10)
C1 N1 1.394(9)
C1 C6 1.449(10)
C1 Cr3 2.334(7)
C2 C3 1.430(11)
C2 Cr3 2.393(8)
C2 H2 0.9500
C3 C4 1.331(10)
C3 H3 0.9500
C4 C5 1.441(10)
C4 H4 0.9500
C5 C15 1.374(10)
C5 N1 1.408(9)
C6 P1 1.820(8)
C6 Cr3 2.175(8)
C6 H6 1.0000
C7 C8 1.521(12)
C7 C9 1.534(12)
C7 C10 1.539(12)
C7 P1 1.864(8)
C8 H8A 0.9800
C8 H8B 0.9800
C8 H8C 0.9800
C9 H9A 0.9800
C9 H9B 0.9800
C9 H9C 0.9800
C10 H10A 0.9800
C10 H10B 0.9800
C10 H10C 0.9800
C11 C12 1.523(13)
C11 C13 1.527(12)
C11 C14 1.528(12)
C11 P1 1.898(9)
C12 H12A 0.9800
C12 H12B 0.9800
C12 H12C 0.9800
C13 H13A 0.9800
C13 H13B 0.9800
C13 H13C 0.9800
C14 H14A 0.9800
C14 H14B 0.9800
C14 H14C 0.9800
C15 P2 1.761(7)
C15 H15 0.9500
C16 C19 1.506(12)
C16 C17 1.521(13)
C16 C18 1.528(12)
C16 P2 1.869(10)
C17 H17A 0.9800
C17 H17B 0.9800
C17 H17C 0.9800
C18 H18A 0.9800
C18 H18B 0.9800
C18 H18C 0.9800
C19 H19A 0.9800
C19 H19B 0.9800
C19 H19C 0.9800
C20 C23 1.525(11)
C20 C22 1.528(12)
C20 C21 1.539(12)
C20 P2 1.877(8)
C21 H21A 0.9800
C21 H21B 0.9800
C21 H21C 0.9800
C22 H22A 0.9800
C22 H22B 0.9800
C22 H22C 0.9800
C23 H23A 0.9800
C23 H23B 0.9800
C23 H23C 0.9800
C24 N2 1.390(9)
C24 C25 1.408(10)
C24 C29 1.442(10)
C24 Cr3 2.340(7)
C25 C26 1.416(10)
C25 Cr3 2.362(7)
C25 H25 0.9500
C26 C27 1.320(10)
C26 H26 0.9500
C27 C28 1.446(10)
C27 H27 0.9500
C28 C38 1.389(10)
C28 N2 1.408(9)
C29 P3 1.786(8)
C29 Cr3 2.208(8)
C29 H29 1.0000
C30 C33 1.522(12)
C30 C32 1.525(11)
C30 C31 1.547(12)
C30 P3 1.877(8)
C31 H31A 0.9800
C31 H31B 0.9800
C31 H31C 0.9800
C32 H32A 0.9800
C32 H32B 0.9800
C32 H32C 0.9800
C33 H33A 0.9800
C33 H33B 0.9800
C33 H33C 0.9800
C34 C36 1.525(11)
C34 C37 1.534(10)
C34 C35 1.535(10)
C34 P3 1.869(8)
C35 H35A 0.9800
C35 H35B 0.9800
C35 H35C 0.9800
C36 H36A 0.9800
C36 H36B 0.9800
C36 H36C 0.9800
C37 H37A 0.9800
C37 H37B 0.9800
C37 H37C 0.9800
C38 P4 1.725(8)
C38 H38 0.9500
C39 C40 1.497(13)
C39 C41 1.529(16)
C39 C42 1.564(17)
C39 C41B 1.69(4)
C39 P4 1.859(11)
C40 H40A 0.9800
C40 H40B 0.9800
C40 H40C 0.9800
C41 H41A 0.9800
C41 H41B 0.9800
C41 H41C 0.9800
C41B H41D 0.9800
C41B H41E 0.9800
C41B H41F 0.9800
C42 H42A 0.9800
C42 H42B 0.9800
C42 H42C 0.9800
C43 C45 1.492(18)
C43 C44 1.520(13)
C43 C46 1.54(2)
C43 C46B 1.56(4)
C43 C45B 1.57(3)
C43 P4 1.833(11)
C44 H44A 0.9800
C44 H44B 0.9800
C44 H44C 0.9800
C45 H45A 0.9800
C45 H45B 0.9800
C45 H45C 0.9800
C46 H46A 0.9800
C46 H46B 0.9800
C46 H46C 0.9800
C45B H45D 0.9800
C45B H45E 0.9800
C45B H45F 0.9800
C46B H46D 0.9800
C46B H46E 0.9800
C46B H46F 0.9800
N1 Cr1 2.052(6)
N2 Cr2 2.058(6)
P1 Cr1 2.439(3)
P2 Cr1 2.445(3)
P3 Cr2 2.464(2)
P4 Cr2 2.470(2)
Cl1 Cr1 2.304(2)
Cl2 Cr2 2.325(2)

loop_
_geom_torsion_atom_site_label_1
_geom_torsion_atom_site_label_2
_geom_torsion_atom_site_label_3
_geom_torsion_atom_site_label_4
_geom_torsion
N1 C1 C2 C3 10.3(11)
C6 C1 C2 C3 179.8(7)
Cr3 C1 C2 C3 128.0(7)
N1 C1 C2 Cr3 -117.7(7)
C6 C1 C2 Cr3 51.8(6)
C1 C2 C3 C4 -4.3(12)
Cr3 C2 C3 C4 84.6(10)
C2 C3 C4 C5 -2.7(12)
C3 C4 C5 C15 -175.1(8)
C3 C4 C5 N1 4.0(11)
C2 C1 C6 P1 165.9(6)
N1 C1 C6 P1 -24.2(9)
Cr3 C1 C6 P1 -137.4(5)
C2 C1 C6 Cr3 -56.7(6)
N1 C1 C6 Cr3 113.1(6)
N1 C5 C15 P2 -5.7(10)
C4 C5 C15 P2 173.5(6)
N2 C24 C25 C26 10.4(11)
C29 C24 C25 C26 179.3(7)
Cr3 C24 C25 C26 128.1(7)
N2 C24 C25 Cr3 -117.7(7)
C29 C24 C25 Cr3 51.1(6)
C24 C25 C26 C27 -6.0(12)
Cr3 C25 C26 C27 84.4(10)
C25 C26 C27 C28 -1.4(13)
C26 C27 C28 C38 -176.0(8)
C26 C27 C28 N2 4.8(12)
N2 C24 C29 P3 -22.6(9)
C25 C24 C29 P3 168.2(6)
Cr3 C24 C29 P3 -137.4(5)
N2 C24 C29 Cr3 114.7(6)
C25 C24 C29 Cr3 -54.4(6)
N2 C28 C38 P4 -1.3(11)
C27 C28 C38 P4 179.6(6)
C2 C1 N1 C5 -8.9(10)
C6 C1 N1 C5 -178.1(6)
Cr3 C1 N1 C5 -100.6(7)
C2 C1 N1 Cr1 174.7(5)
C6 C1 N1 Cr1 5.5(9)
Cr3 C1 N1 Cr1 83.0(6)
C15 C5 N1 C1 -179.2(7)
C4 C5 N1 C1 1.7(10)
C15 C5 N1 Cr1 -2.7(9)
C4 C5 N1 Cr1 178.1(5)
C25 C24 N2 C28 -6.9(10)
C29 C24 N2 C28 -175.7(7)
Cr3 C24 N2 C28 -96.4(7)
C25 C24 N2 Cr2 175.9(5)
C29 C24 N2 Cr2 7.1(9)
Cr3 C24 N2 Cr2 86.4(6)
C38 C28 N2 C24 -179.8(7)
C27 C28 N2 C24 -0.6(10)
C38 C28 N2 Cr2 -2.5(9)
C27 C28 N2 Cr2 176.7(5)
C1 C6 P1 C7 152.1(6)
Cr3 C6 P1 C7 56.4(7)
C1 C6 P1 C11 -87.0(6)
Cr3 C6 P1 C11 177.4(6)
C1 C6 P1 Cr1 26.8(6)
Cr3 C6 P1 Cr1 -68.8(6)
C8 C7 P1 C6 166.8(7)
C9 C7 P1 C6 -76.5(6)
C10 C7 P1 C6 42.3(7)
C8 C7 P1 C11 48.9(8)
C9 C7 P1 C11 165.5(6)
C10 C7 P1 C11 -75.7(7)
C8 C7 P1 Cr1 -81.9(7)
C9 C7 P1 Cr1 34.8(7)
C10 C7 P1 Cr1 153.5(5)
C12 C11 P1 C6 -71.0(8)
C13 C11 P1 C6 48.8(7)
C14 C11 P1 C6 162.8(6)
C12 C11 P1 C7 47.4(8)
C13 C11 P1 C7 167.1(7)
C14 C11 P1 C7 -78.9(7)
C12 C11 P1 Cr1 -176.8(6)
C13 C11 P1 Cr1 -57.0(7)
C14 C11 P1 Cr1 56.9(6)
C5 C15 P2 C16 -115.0(7)
C5 C15 P2 C20 124.8(7)
C5 C15 P2 Cr1 9.0(7)
C19 C16 P2 C15 47.9(8)
C17 C16 P2 C15 -72.9(7)
C18 C16 P2 C15 164.3(6)
C19 C16 P2 C20 164.9(6)
C17 C16 P2 C20 44.2(8)
C18 C16 P2 C20 -78.7(7)
C19 C16 P2 Cr1 -60.8(7)
C17 C16 P2 Cr1 178.4(6)
C18 C16 P2 Cr1 55.6(7)
C23 C20 P2 C15 168.8(7)
C22 C20 P2 C15 42.2(8)
C21 C20 P2 C15 -73.2(7)
C23 C20 P2 C16 51.3(8)
C22 C20 P2 C16 -75.3(8)
C21 C20 P2 C16 169.3(6)
C23 C20 P2 Cr1 -86.4(7)
C22 C20 P2 Cr1 147.0(6)
C21 C20 P2 Cr1 31.6(6)
C24 C29 P3 C34 149.4(6)
Cr3 C29 P3 C34 51.4(7)
C24 C29 P3 C30 -90.4(6)
Cr3 C29 P3 C30 171.6(6)
C24 C29 P3 Cr2 23.1(6)
Cr3 C29 P3 Cr2 -74.9(6)
C36 C34 P3 C29 166.8(6)
C37 C34 P3 C29 42.2(6)
C35 C34 P3 C29 -77.1(6)
C36 C34 P3 C30 50.5(7)
C37 C34 P3 C30 -74.1(7)
C35 C34 P3 C30 166.6(5)
C36 C34 P3 Cr2 -82.8(6)
C37 C34 P3 Cr2 152.7(5)
C35 C34 P3 Cr2 33.3(6)
C33 C30 P3 C29 52.6(7)
C32 C30 P3 C29 -67.8(7)
C31 C30 P3 C29 167.6(6)
C33 C30 P3 C34 169.4(6)
C32 C30 P3 C34 49.1(8)
C31 C30 P3 C34 -75.6(7)
C33 C30 P3 Cr2 -52.0(6)
C32 C30 P3 Cr2 -172.3(6)
C31 C30 P3 Cr2 63.0(7)
C28 C38 P4 C43 122.7(7)
C28 C38 P4 C39 -118.5(7)
C28 C38 P4 Cr2 3.3(7)
C45 C43 P4 C38 -75.4(10)
C44 C43 P4 C38 49.5(11)
C46 C43 P4 C38 169.8(10)
C46B C43 P4 C38 -159(3)
C45B C43 P4 C38 -48.2(17)
C45 C43 P4 C39 168.4(9)
C44 C43 P4 C39 -66.7(11)
C46 C43 P4 C39 53.6(11)
C46B C43 P4 C39 85(3)
C45B C43 P4 C39 -164.4(16)
C45 C43 P4 Cr2 31.1(10)
C44 C43 P4 Cr2 156.1(8)
C46 C43 P4 Cr2 -83.7(11)
C46B C43 P4 Cr2 -52(3)
C45B C43 P4 Cr2 58.4(16)
C40 C39 P4 C38 -61.4(10)
C41 C39 P4 C38 159.5(10)
C42 C39 P4 C38 54.2(8)
C41B C39 P4 C38 -161.5(15)
C40 C39 P4 C43 54.6(10)
C41 C39 P4 C43 -84.5(11)
C42 C39 P4 C43 170.2(8)
C41B C39 P4 C43 -45.5(16)
C40 C39 P4 Cr2 -169.1(8)
C41 C39 P4 Cr2 51.7(11)
C42 C39 P4 Cr2 -53.6(8)
C41B C39 P4 Cr2 90.7(15)

loop_
_platon_squeeze_void_nr
_platon_squeeze_void_average_x
_platon_squeeze_void_average_y
_platon_squeeze_void_average_z
_platon_squeeze_void_volume
_platon_squeeze_void_count_electrons
1 -0.006 -0.126 0.140 218.4 35.5
2 0.006 0.374 0.360 218.3 35.7
3 0.506 0.126 0.640 218.3 35.0
4 0.494 0.626 0.860 218.4 35.5
